data_2212672
loop_
_publ_author_name
'Arockiam Anthonysamy'
'Sengottuvelan Balasubramanian'
'K. Chinnakali'
'Hoong-Kun Fun'

_publ_section_title
;
 4'-(4-Methoxyphenyl)-2,2':6',2''-terpyridine
;
_journal_coeditor_code RZ2108
_journal_issue 3
_journal_name_full 'Acta Crystallographica Section E'
_journal_page_first o1148
_journal_page_last o1150
_journal_paper_doi 10.1107/S1600536807003674
_journal_volume 63
_journal_year 2007
_chemical_formula_iupac 'C22 H17 N3 O'
_chemical_formula_moiety 'C22 H17 N3 O'
_chemical_formula_sum 'C22 H17 N3 O'
_chemical_formula_weight 339.39
_chemical_name_systematic
;
4'-(4-Methoxyphenyl)-2,2':6',2''-terpyridine
;
_space_group_IT_number 14
_symmetry_cell_setting monoclinic
_symmetry_space_group_name_Hall '-P 2ybc'
_symmetry_space_group_name_H-M 'P 1 21/c 1'
_atom_sites_solution_hydrogens geom
_atom_sites_solution_primary direct
_atom_sites_solution_secondary difmap
_audit_creation_method SHELXL-97
_cell_angle_alpha 90.00
_cell_angle_beta 90.0690(10)
_cell_angle_gamma 90.00
_cell_formula_units_Z 4
_cell_length_a 18.9035(4)
_cell_length_b 5.16700(10)
_cell_length_c 17.1558(3)
_cell_measurement_reflns_used 4472
_cell_measurement_temperature 100.00(10)
_cell_measurement_theta_max 34.04
_cell_measurement_theta_min 2.61
_cell_volume 1675.68(6)
_computing_cell_refinement APEX2
_computing_data_collection 'APEX2 (Bruker, 2005)'
_computing_data_reduction 'SAINT (Bruker, 2005)'
_computing_molecular_graphics SHELXTL
_computing_publication_material 'SHELXTL and PLATON (Spek, 2003)'
_computing_structure_refinement SHELXTL
_computing_structure_solution 'SHELXTL (Sheldrick, 1998)'
_diffrn_ambient_temperature 100.00(10)
_diffrn_detector_area_resol_mean 8.33
_diffrn_measured_fraction_theta_full 0.994
_diffrn_measured_fraction_theta_max 0.994
_diffrn_measurement_device_type
;
Bruker SMART APEX2 CCD
;
_diffrn_measurement_method \w
_diffrn_radiation_monochromator graphite
_diffrn_radiation_source 'fine-focus sealed tube'
_diffrn_radiation_type MoK\a
_diffrn_radiation_wavelength 0.71073
_diffrn_reflns_av_R_equivalents 0.0345
_diffrn_reflns_av_sigmaI/netI 0.0425
_diffrn_reflns_limit_h_max 29
_diffrn_reflns_limit_h_min -29
_diffrn_reflns_limit_k_max 8
_diffrn_reflns_limit_k_min -8
_diffrn_reflns_limit_l_max 26
_diffrn_reflns_limit_l_min -27
_diffrn_reflns_number 21868
_diffrn_reflns_theta_full 34.21
_diffrn_reflns_theta_max 34.21
_diffrn_reflns_theta_min 1.08
_diffrn_standards_number 0
_exptl_absorpt_coefficient_mu 0.085
_exptl_absorpt_correction_T_max 0.9928
_exptl_absorpt_correction_T_min 0.9450
_exptl_absorpt_correction_type multi-scan
_exptl_absorpt_process_details '(SADABS; Bruker, 2005)'
_exptl_crystal_colour yellow
_exptl_crystal_density_diffrn 1.345
_exptl_crystal_density_method 'not measured'
_exptl_crystal_description Needle
_exptl_crystal_F_000 712
_exptl_crystal_size_max 0.47
_exptl_crystal_size_mid 0.22
_exptl_crystal_size_min 0.09
_refine_diff_density_max 0.423
_refine_diff_density_min -0.239
_refine_ls_extinction_method none
_refine_ls_goodness_of_fit_ref 1.066
_refine_ls_hydrogen_treatment constr
_refine_ls_matrix_type full
_refine_ls_number_parameters 236
_refine_ls_number_reflns 6903
_refine_ls_number_restraints 0
_refine_ls_restrained_S_all 1.066
_refine_ls_R_factor_all 0.0871
_refine_ls_R_factor_gt 0.0560
_refine_ls_shift/su_max 0.001
_refine_ls_shift/su_mean 0.000
_refine_ls_structure_factor_coef Fsqd
_refine_ls_weighting_details 'calc w=1/[\s^2^(Fo^2^)+(0.0934P)^2^+0.0299P] where P=(Fo^2^+2Fc^2^)/3'
_refine_ls_weighting_scheme calc
_refine_ls_wR_factor_gt 0.1488
_refine_ls_wR_factor_ref 0.1728
_reflns_number_gt 4606
_reflns_number_total 6903
_reflns_threshold_expression I>2\s(I)
_cod_data_source_file rz2108.cif
_cod_data_source_block I
_cod_depositor_comments
;
The following automatic conversions were performed:
'_symmetry_cell_setting' value 'Monoclinic' changed to 'monoclinic'
according to '/home/saulius/struct/CIF-dictionaries/cif_core.dic'
dictionary named 'cif_core.dic' version 2.4.1 from 2010-06-29.

Automatic conversion script
Id: cif_fix_enum 1527 2010-12-29 10:47:43Z saulius 

The following automatic conversions were performed:

'_symmetry_cell_setting' value 'Monoclinic' changed to 'monoclinic'
according to /home/saulius/struct/CIF-dictionaries/cif_core.dic
dictionary named 'cif_core.dic' version 2.4.1 from 2010-06-29.

Automatic conversion script
Id: cif_fix_values 1715 2011-07-08 13:25:40Z adriana 
;
_cod_original_sg_symbol_H-M 'P 21/c'
_cod_database_code 2212672
_cod_database_fobs_code 2212672

loop_
_symmetry_equiv_pos_as_xyz
'x, y, z'
'-x, y+1/2, -z+1/2'
'-x, -y, -z'
'x, -y-1/2, z-1/2'

loop_
_atom_site_type_symbol
_atom_site_label
_atom_site_fract_x
_atom_site_fract_y
_atom_site_fract_z
_atom_site_U_iso_or_equiv
_atom_site_adp_type
_atom_site_calc_flag
_atom_site_refinement_flags
_atom_site_occupancy
O O1 0.51116(4) 0.27616(17) 0.42006(4) 0.02532(19) Uani d . 1
N N1 0.18195(4) 0.21956(18) 0.08260(5) 0.01969(18) Uani d . 1
N N2 0.12573(5) -0.2986(2) 0.20874(5) 0.0257(2) Uani d . 1
N N3 0.28151(5) 0.75091(19) 0.00244(5) 0.02188(19) Uani d . 1
C C1 0.23474(5) 0.3917(2) 0.07649(5) 0.0187(2) Uani d . 1
C C2 0.28967(5) 0.4107(2) 0.13036(5) 0.0188(2) Uani d . 1
H H2 0.3259 0.5357 0.1233 0.023 Uiso calc R 1
C C3 0.29134(5) 0.2451(2) 0.19488(5) 0.01773(19) Uani d . 1
C C4 0.23645(5) 0.0646(2) 0.20060(5) 0.0194(2) Uani d . 1
H H4 0.2352 -0.0534 0.2431 0.023 Uiso calc R 1
C C5 0.18351(5) 0.0580(2) 0.14375(5) 0.0190(2) Uani d . 1
C C6 0.12470(5) -0.1336(2) 0.14817(6) 0.0212(2) Uani d . 1
C C7 0.07408(6) -0.4758(3) 0.21284(6) 0.0289(3) Uani d . 1
H H7 0.0746 -0.5938 0.2553 0.035 Uiso calc R 1
C C8 0.01986(6) -0.4965(3) 0.15854(7) 0.0312(3) Uani d . 1
H H8 -0.0157 -0.6251 0.1638 0.037 Uiso calc R 1
C C9 0.01905(6) -0.3254(3) 0.09679(7) 0.0327(3) Uani d . 1
H H9 -0.0173 -0.3339 0.0586 0.039 Uiso calc R 1
C C10 0.07202(6) -0.1409(3) 0.09125(7) 0.0270(2) Uani d . 1
H H10 0.0724 -0.0211 0.0492 0.032 Uiso calc R 1
C C11 0.23128(5) 0.5692(2) 0.00806(5) 0.0188(2) Uani d . 1
C C12 0.17707(5) 0.5442(3) -0.04692(6) 0.0260(2) Uani d . 1
H H12 0.1427 0.4112 -0.0421 0.031 Uiso calc R 1
C C13 0.17437(6) 0.7169(3) -0.10858(6) 0.0292(3) Uani d . 1
H H13 0.1381 0.7034 -0.1468 0.035 Uiso calc R 1
C C14 0.22503(6) 0.9091(2) -0.11393(6) 0.0254(2) Uani d . 1
H H14 0.2238 1.0322 -0.1551 0.031 Uiso calc R 1
C C15 0.27760(6) 0.9170(2) -0.05752(6) 0.0243(2) Uani d . 1
H H15 0.3128 1.0474 -0.0616 0.029 Uiso calc R 1
C C16 0.34886(5) 0.2594(2) 0.25409(5) 0.01772(19) Uani d . 1
C C17 0.39982(5) 0.4545(2) 0.25219(6) 0.0240(2) Uani d . 1
H H17 0.3971 0.5824 0.2125 0.029 Uiso calc R 1
C C18 0.45449(5) 0.4679(2) 0.30650(6) 0.0238(2) Uani d . 1
H H18 0.4885 0.6030 0.3035 0.029 Uiso calc R 1
C C19 0.45909(5) 0.2832(2) 0.36497(5) 0.0200(2) Uani d . 1
C C20 0.40849(6) 0.0887(2) 0.36892(6) 0.0252(2) Uani d . 1
H H20 0.4109 -0.0372 0.4092 0.030 Uiso calc R 1
C C21 0.35457(5) 0.0776(2) 0.31427(6) 0.0239(2) Uani d . 1
H H21 0.3205 -0.0571 0.3177 0.029 Uiso calc R 1
C C22 0.56178(6) 0.4822(3) 0.41960(6) 0.0277(2) Uani d . 1
H H22A 0.5977 0.4501 0.4597 0.042 Uiso calc R 1
H H22B 0.5378 0.6464 0.4305 0.042 Uiso calc R 1
H H22C 0.5845 0.4911 0.3683 0.042 Uiso calc R 1

loop_
_atom_site_aniso_label
_atom_site_aniso_U_11
_atom_site_aniso_U_22
_atom_site_aniso_U_33
_atom_site_aniso_U_12
_atom_site_aniso_U_13
_atom_site_aniso_U_23
O1 0.0212(3) 0.0328(5) 0.0219(3) -0.0021(3) -0.0056(3) 0.0047(3)
N1 0.0181(3) 0.0226(5) 0.0184(4) -0.0014(3) 0.0006(3) -0.0032(3)
N2 0.0289(4) 0.0271(5) 0.0212(4) -0.0090(4) 0.0037(3) -0.0042(4)
N3 0.0229(4) 0.0220(5) 0.0207(4) -0.0006(4) -0.0017(3) 0.0012(3)
C1 0.0174(4) 0.0210(5) 0.0178(4) 0.0010(4) 0.0007(3) -0.0030(4)
C2 0.0171(4) 0.0195(5) 0.0199(4) -0.0005(4) -0.0008(3) -0.0007(4)
C3 0.0179(4) 0.0178(5) 0.0175(4) 0.0006(4) -0.0002(3) -0.0032(4)
C4 0.0208(4) 0.0198(5) 0.0177(4) -0.0015(4) 0.0002(3) -0.0012(4)
C5 0.0185(4) 0.0202(5) 0.0183(4) -0.0012(4) 0.0011(3) -0.0046(4)
C6 0.0203(4) 0.0234(5) 0.0198(4) -0.0030(4) 0.0027(3) -0.0055(4)
C7 0.0313(5) 0.0286(6) 0.0269(5) -0.0092(5) 0.0072(4) -0.0047(5)
C8 0.0249(5) 0.0298(6) 0.0388(6) -0.0107(5) 0.0062(4) -0.0090(5)
C9 0.0218(5) 0.0361(7) 0.0404(6) -0.0065(5) -0.0036(4) -0.0072(5)
C10 0.0224(5) 0.0289(6) 0.0298(5) -0.0040(5) -0.0027(4) -0.0022(5)
C11 0.0165(4) 0.0227(5) 0.0174(4) 0.0021(4) -0.0001(3) -0.0022(4)
C12 0.0189(4) 0.0372(7) 0.0219(4) -0.0037(4) -0.0030(3) 0.0027(4)
C13 0.0207(4) 0.0462(8) 0.0208(4) 0.0017(5) -0.0037(3) 0.0039(5)
C14 0.0245(5) 0.0325(6) 0.0194(4) 0.0059(5) 0.0011(3) 0.0040(4)
C15 0.0258(5) 0.0246(6) 0.0225(4) -0.0001(4) -0.0008(4) 0.0021(4)
C16 0.0180(4) 0.0182(5) 0.0170(4) 0.0010(4) 0.0000(3) -0.0007(4)
C17 0.0269(5) 0.0244(6) 0.0206(4) -0.0052(4) -0.0069(3) 0.0054(4)
C18 0.0240(5) 0.0253(6) 0.0219(4) -0.0054(4) -0.0057(3) 0.0027(4)
C19 0.0191(4) 0.0244(5) 0.0166(4) 0.0030(4) -0.0010(3) -0.0009(4)
C20 0.0242(5) 0.0261(6) 0.0254(5) -0.0016(4) -0.0042(4) 0.0088(4)
C21 0.0210(4) 0.0237(6) 0.0269(5) -0.0035(4) -0.0037(3) 0.0045(4)
C22 0.0222(4) 0.0362(7) 0.0246(5) -0.0038(5) -0.0046(4) -0.0006(5)

loop_
_atom_type_symbol
_atom_type_description
_atom_type_scat_dispersion_real
_atom_type_scat_dispersion_imag
_atom_type_scat_source
C C 0.0033 0.0016 'International Tables Vol C Tables 4.2.6.8 and 6.1.1.4'
H H 0.0000 0.0000 'International Tables Vol C Tables 4.2.6.8 and 6.1.1.4'
N N 0.0061 0.0033 'International Tables Vol C Tables 4.2.6.8 and 6.1.1.4'
O O 0.0106 0.0060 'International Tables Vol C Tables 4.2.6.8 and 6.1.1.4'

loop_
_geom_angle_atom_site_label_1
_geom_angle_atom_site_label_2
_geom_angle_atom_site_label_3
_geom_angle
_geom_angle_publ_flag
C19 O1 C22 117.26(8) ?
C5 N1 C1 117.29(8) y
C7 N2 C6 117.64(10) y
C11 N3 C15 117.73(9) y
N1 C1 C2 123.29(9) ?
N1 C1 C11 115.95(8) ?
C2 C1 C11 120.75(9) ?
C1 C2 C3 119.87(9) ?
C1 C2 H2 120.1 ?
C3 C2 H2 120.1 ?
C4 C3 C2 116.56(9) ?
C4 C3 C16 121.76(9) ?
C2 C3 C16 121.68(9) ?
C5 C4 C3 119.88(9) ?
C5 C4 H4 120.1 ?
C3 C4 H4 120.1 ?
N1 C5 C4 123.09(9) ?
N1 C5 C6 115.94(8) ?
C4 C5 C6 120.96(9) ?
N2 C6 C10 122.27(10) ?
N2 C6 C5 116.76(9) ?
C10 C6 C5 120.96(10) ?
N2 C7 C8 123.70(11) ?
N2 C7 H7 118.2 ?
C8 C7 H7 118.2 ?
C9 C8 C7 118.22(11) ?
C9 C8 H8 120.9 ?
C7 C8 H8 120.9 ?
C8 C9 C10 119.09(11) ?
C8 C9 H9 120.5 ?
C10 C9 H9 120.5 ?
C9 C10 C6 119.08(11) ?
C9 C10 H10 120.5 ?
C6 C10 H10 120.5 ?
N3 C11 C12 122.37(9) ?
N3 C11 C1 117.23(8) ?
C12 C11 C1 120.41(9) ?
C13 C12 C11 118.85(10) ?
C13 C12 H12 120.6 ?
C11 C12 H12 120.6 ?
C14 C13 C12 119.25(10) ?
C14 C13 H13 120.4 ?
C12 C13 H13 120.4 ?
C13 C14 C15 118.07(10) ?
C13 C14 H14 121.0 ?
C15 C14 H14 121.0 ?
N3 C15 C14 123.71(10) ?
N3 C15 H15 118.1 ?
C14 C15 H15 118.1 ?
C17 C16 C21 116.71(9) ?
C17 C16 C3 121.58(9) ?
C21 C16 C3 121.71(9) ?
C18 C17 C16 122.17(10) ?
C18 C17 H17 118.9 ?
C16 C17 H17 118.9 ?
C19 C18 C17 119.70(10) ?
C19 C18 H18 120.2 ?
C17 C18 H18 120.2 ?
O1 C19 C18 124.33(10) ?
O1 C19 C20 116.30(9) ?
C18 C19 C20 119.37(9) ?
C21 C20 C19 120.19(10) ?
C21 C20 H20 119.9 ?
C19 C20 H20 119.9 ?
C20 C21 C16 121.85(10) ?
C20 C21 H21 119.1 ?
C16 C21 H21 119.1 ?
O1 C22 H22A 109.5 ?
O1 C22 H22B 109.5 ?
H22A C22 H22B 109.5 ?
O1 C22 H22C 109.5 ?
H22A C22 H22C 109.5 ?
H22B C22 H22C 109.5 ?

loop_
_geom_bond_atom_site_label_1
_geom_bond_atom_site_label_2
_geom_bond_distance
_geom_bond_publ_flag
O1 C19 1.3643(12) ?
O1 C22 1.4313(14) ?
N1 C5 1.3411(13) y
N1 C1 1.3411(13) y
N2 C7 1.3403(15) y
N2 C6 1.3441(15) y
N3 C11 1.3391(13) y
N3 C15 1.3417(14) y
C1 C2 1.3928(13) ?
C1 C11 1.4908(14) y
C2 C3 1.3993(14) ?
C2 H2 0.95 ?
C3 C4 1.3988(14) ?
C3 C16 1.4888(13) y
C4 C5 1.3969(13) ?
C4 H4 0.95 ?
C5 C6 1.4906(14) y
C6 C10 1.3943(15) ?
C7 C8 1.3883(17) ?
C7 H7 0.95 ?
C8 C9 1.3800(19) ?
C8 H8 0.95 ?
C9 C10 1.3857(17) ?
C9 H9 0.95 ?
C10 H10 0.95 ?
C11 C12 1.3979(13) ?
C12 C13 1.3845(16) ?
C12 H12 0.95 ?
C13 C14 1.3829(17) ?
C13 H13 0.95 ?
C14 C15 1.3869(15) ?
C14 H14 0.95 ?
C15 H15 0.95 ?
C16 C17 1.3949(15) ?
C16 C21 1.3997(14) ?
C17 C18 1.3924(14) ?
C17 H17 0.95 ?
C18 C19 1.3872(15) ?
C18 H18 0.95 ?
C19 C20 1.3893(15) ?
C20 C21 1.3853(14) ?
C20 H20 0.95 ?
C21 H21 0.95 ?
C22 H22A 0.98 ?
C22 H22B 0.98 ?
C22 H22C 0.98 ?

loop_
_geom_hbond_atom_site_label_D
_geom_hbond_atom_site_label_H
_geom_hbond_atom_site_label_A
_geom_hbond_site_symmetry_A
_geom_hbond_distance_DH
_geom_hbond_distance_HA
_geom_hbond_distance_DA
_geom_hbond_angle_DHA
C13 H13 N2 4_565 0.95 2.54 3.2922(14) 136
C22 H22A N3 2_645 0.98 2.59 3.4617(15) 149

loop_
_geom_torsion_atom_site_label_1
_geom_torsion_atom_site_label_2
_geom_torsion_atom_site_label_3
_geom_torsion_atom_site_label_4
_geom_torsion
C5 N1 C1 C2 -0.59(15)
C5 N1 C1 C11 -179.76(8)
N1 C1 C2 C3 -0.18(15)
C11 C1 C2 C3 178.95(9)
C1 C2 C3 C4 0.67(14)
C1 C2 C3 C16 -179.71(9)
C2 C3 C4 C5 -0.43(14)
C16 C3 C4 C5 179.96(9)
C1 N1 C5 C4 0.85(14)
C1 N1 C5 C6 -179.08(8)
C3 C4 C5 N1 -0.35(15)
C3 C4 C5 C6 179.58(9)
C7 N2 C6 C10 0.59(16)
C7 N2 C6 C5 -178.66(9)
N1 C5 C6 N2 179.47(9)
C4 C5 C6 N2 -0.46(14)
N1 C5 C6 C10 0.21(15)
C4 C5 C6 C10 -179.72(10)
C6 N2 C7 C8 -0.41(17)
N2 C7 C8 C9 0.06(18)
C7 C8 C9 C10 0.10(18)
C8 C9 C10 C6 0.07(18)
N2 C6 C10 C9 -0.44(17)
C5 C6 C10 C9 178.78(10)
C15 N3 C11 C12 1.71(15)
C15 N3 C11 C1 -177.87(9)
N1 C1 C11 N3 176.99(8)
C2 C1 C11 N3 -2.21(14)
N1 C1 C11 C12 -2.60(14)
C2 C1 C11 C12 178.21(10)
N3 C11 C12 C13 -1.32(16)
C1 C11 C12 C13 178.24(10)
C11 C12 C13 C14 -0.24(17)
C12 C13 C14 C15 1.28(17)
C11 N3 C15 C14 -0.58(16)
C13 C14 C15 N3 -0.91(17)
C4 C3 C16 C17 -174.00(9)
C2 C3 C16 C17 6.40(15)
C4 C3 C16 C21 6.12(15)
C2 C3 C16 C21 -173.47(9)
C21 C16 C17 C18 0.85(16)
C3 C16 C17 C18 -179.03(10)
C16 C17 C18 C19 -0.21(17)
C22 O1 C19 C18 3.71(15)
C22 O1 C19 C20 -176.86(9)
C17 C18 C19 O1 178.75(10)
C17 C18 C19 C20 -0.66(16)
O1 C19 C20 C21 -178.58(10)
C18 C19 C20 C21 0.88(17)
C19 C20 C21 C16 -0.22(17)
C17 C16 C21 C20 -0.63(16)
C3 C16 C21 C20 179.25(10)

loop_
_cod_related_entry_id
_cod_related_entry_database
_cod_related_entry_code
1 ChemSpider 547869
